data_4120132
loop_
_publ_author_name
'Kazuhiko Nagura'
'Shohei Saito'
'Hitoshi Yusa'
'Hiroshi Yamawaki'
'Hiroshi Fujihisa'
'Hiroyasu Sato'
'Yuichi Shimoikeda'
'Shigehiro Yamaguchi'

_publ_contact_author_address 'Nagoya University, Furo, Chikusa, Nagoya, Japan'
_publ_contact_author_email 's saito@chem.nagoya-u.ac.jp', 'yamaguchi@chem.nagoya-u.c.jp'
_publ_contact_author_fax +81-52-789-5947
_publ_contact_author_name 'Shohei Saito','Shigehiro Yamaguchi'
_publ_contact_author_phone +81-52-789-2291
_publ_section_title
;
 Distinct Responses to Mechanical Grinding and Hydrostatic Pressure in
 Luminescent Chromism of Tetrathiazolylthiophene
;
_journal_name_full 'Journal of the American Chemical Society'
_journal_page_first 10322
_journal_page_last 10325
_journal_paper_doi 10.1021/ja4055228
_journal_volume 135
_journal_year 2013
_chemical_formula_moiety 'C18 H10 N2 S5'
_chemical_formula_sum 'C18 H10 N2 S5'
_chemical_formula_weight 414.58
_chemical_name_systematic
; 
2,5-Di(2-thienyl)-3,4-di(2-thiazolyl)thiophene
;
_space_group_IT_number 14
_symmetry_cell_setting monoclinic
_symmetry_Int_Tables_number 14
_symmetry_space_group_name_Hall '-P 2yab'
_symmetry_space_group_name_H-M 'P 1 21/a 1'
_atom_sites_solution_hydrogens geom
_atom_sites_solution_primary direct
_atom_sites_solution_secondary difmap
_audit_creation_method SHELXL97
_cell_angle_alpha 90
_cell_angle_beta 104.3377(5)
_cell_angle_gamma 90
_cell_formula_units_Z 4
_cell_length_a 11.7818(15)
_cell_length_b 7.7825(9)
_cell_length_c 19.417(2)
_cell_measurement_reflns_used 6111
_cell_measurement_temperature 123(2)
_cell_measurement_theta_max 25.3491
_cell_measurement_theta_min 3.3953
_cell_volume 1724.9(3)
_computing_cell_refinement 'CrystalClear (Rigaku Corp., 2000)'
_computing_data_collection 'CrystalClear (Rigaku Corp., 2000)'
_computing_data_reduction 'CrystalClear (Rigaku Corp., 2000)'
_computing_structure_refinement 'SHELXL-97 (Sheldrick, 1997)'
_computing_structure_solution 'SHELXS-97 (Sheldrick, 1990)'
_diffrn_ambient_temperature 123(2)
_diffrn_detector_area_resol_mean 28.5714
_diffrn_measured_fraction_theta_full 0.943
_diffrn_measured_fraction_theta_max 0.943
_diffrn_measurement_device_type
;
Saturn70 CCD (4x4 bin mode) with MicroMax-007
;
_diffrn_measurement_method dtprofit.ref
_diffrn_radiation_monochromator Confocal
_diffrn_radiation_source 'fine-focus sealed tube'
_diffrn_radiation_type MoK\a
_diffrn_radiation_wavelength 0.71070
_diffrn_reflns_av_R_equivalents 0.0191
_diffrn_reflns_av_sigmaI/netI 0.0178
_diffrn_reflns_limit_h_max 14
_diffrn_reflns_limit_h_min -13
_diffrn_reflns_limit_k_max 9
_diffrn_reflns_limit_k_min -9
_diffrn_reflns_limit_l_max 21
_diffrn_reflns_limit_l_min -23
_diffrn_reflns_number 10735
_diffrn_reflns_theta_full 25.34
_diffrn_reflns_theta_max 25.34
_diffrn_reflns_theta_min 3.40
_exptl_absorpt_coefficient_mu 0.675
_exptl_absorpt_correction_T_max 1.0000
_exptl_absorpt_correction_T_min 0.9235
_exptl_absorpt_correction_type multi-scan
_exptl_absorpt_process_details 'ABSCOR (Rigaku, 1995)'
_exptl_crystal_colour Yellow
_exptl_crystal_density_diffrn 1.596
_exptl_crystal_description Prism
_exptl_crystal_F_000 848
_exptl_crystal_size_max 0.40
_exptl_crystal_size_mid 0.30
_exptl_crystal_size_min 0.20
_refine_diff_density_max 0.274
_refine_diff_density_min -0.229
_refine_diff_density_rms 0.042
_refine_ls_extinction_method none
_refine_ls_goodness_of_fit_ref 1.081
_refine_ls_hydrogen_treatment constr
_refine_ls_matrix_type full
_refine_ls_number_parameters 300
_refine_ls_number_reflns 2975
_refine_ls_number_restraints 220
_refine_ls_restrained_S_all 1.071
_refine_ls_R_factor_all 0.0249
_refine_ls_R_factor_gt 0.0238
_refine_ls_shift/su_max 0.000
_refine_ls_shift/su_mean 0.000
_refine_ls_structure_factor_coef Fsqd
_refine_ls_weighting_details 'calc w=1/[\s^2^(Fo^2^)+(0.0252P)^2^+1.1356P] where P=(Fo^2^+2Fc^2^)/3'
_refine_ls_weighting_scheme calc
_refine_ls_wR_factor_gt 0.0583
_refine_ls_wR_factor_ref 0.0591
_reflns_number_gt 2856
_reflns_number_total 2975
_reflns_threshold_expression >2sigma(I)
_cod_data_source_file ja4055228_si_002_5.cif
_cod_data_source_block Compound4-lowT
_cod_original_cell_volume 1724.9(4)
_cod_database_code 4120132

loop_
_symmetry_equiv_pos_as_xyz
'x, y, z'
'-x+1/2, y+1/2, -z'
'-x, -y, -z'
'x-1/2, -y-1/2, z'

loop_
_atom_site_label
_atom_site_type_symbol
_atom_site_fract_x
_atom_site_fract_y
_atom_site_fract_z
_atom_site_U_iso_or_equiv
_atom_site_adp_type
_atom_site_occupancy
_atom_site_symmetry_multiplicity
_atom_site_calc_flag
_atom_site_refinement_flags
_atom_site_disorder_assembly
_atom_site_disorder_group
C1 C -0.16788(12) -0.15198(17) 0.18498(7) 0.0121(3) Uani 1 1 d . A .
C2 C -0.17502(12) -0.00133(17) 0.22177(7) 0.0117(3) Uani 1 1 d . . .
C3 C -0.08000(12) 0.01603(17) 0.28414(7) 0.0116(3) Uani 1 1 d . . .
C4 C -0.00365(12) -0.12026(17) 0.29424(7) 0.0127(3) Uani 1 1 d . B .
S1 S -0.04761(3) -0.27221(4) 0.228441(18) 0.01370(10) Uani 1 1 d . . .
C13 C -0.26806(12) 0.12789(17) 0.20014(7) 0.0123(3) Uani 1 1 d . . .
N1 N -0.37886(11) 0.09039(16) 0.17618(7) 0.0172(3) Uani 1 1 d . . .
C14 C -0.44484(14) 0.2372(2) 0.15968(8) 0.0201(3) Uani 1 1 d . . .
H1 H -0.5274 0.2334 0.1415 0.024 Uiso 1 1 calc R . .
C15 C -0.38556(14) 0.3864(2) 0.17081(8) 0.0210(3) Uani 1 1 d . . .
H2 H -0.4198 0.4972 0.1616 0.025 Uiso 1 1 calc R . .
S4 S -0.23960(3) 0.34703(5) 0.20400(2) 0.02401(11) Uani 1 1 d . . .
C16 C -0.06430(12) 0.16615(17) 0.33196(7) 0.0120(3) Uani 1 1 d . . .
N2 N -0.13244(11) 0.20328(15) 0.37354(7) 0.0178(3) Uani 1 1 d . . .
C17 C -0.09683(15) 0.35524(19) 0.40861(8) 0.0219(3) Uani 1 1 d . . .
H3 H -0.1367 0.4037 0.4409 0.026 Uiso 1 1 calc R . .
C18 C -0.00212(14) 0.43156(18) 0.39455(8) 0.0202(3) Uani 1 1 d . . .
H4 H 0.0320 0.5358 0.4153 0.024 Uiso 1 1 calc R . .
S5 S 0.04712(3) 0.31271(4) 0.333909(19) 0.01648(10) Uani 1 1 d . . .
C5 C -0.23777(13) -0.22265(17) 0.11813(7) 0.0136(3) Uani 1 1 d DU . .
C6 C -0.3555(5) -0.2116(9) 0.0882(4) 0.0189(12) Uani 0.789(2) 1 d PDU A 1
H5 H -0.4079 -0.1493 0.1090 0.023 Uiso 0.789(2) 1 calc PR A 1
C7 C -0.3921(3) -0.3031(7) 0.0224(2) 0.0215(7) Uani 0.789(2) 1 d PDU A 1
H6 H -0.4708 -0.3068 -0.0053 0.026 Uiso 0.789(2) 1 calc PR A 1
C8 C -0.3018(3) -0.3840(5) 0.00403(16) 0.0242(7) Uani 0.789(2) 1 d PDU A 1
H7 H -0.3098 -0.4517 -0.0376 0.029 Uiso 0.789(2) 1 calc PR A 1
S2 S -0.17149(8) -0.34848(14) 0.06534(4) 0.0205(2) Uani 0.789(2) 1 d PDU A 1
S2B S -0.3793(5) -0.1848(9) 0.0802(4) 0.0193(10) Uani 0.211(2) 1 d PDU A 2
C6B C -0.1850(9) -0.3382(19) 0.0829(6) 0.023(3) Uani 0.211(2) 1 d PDU A 2
H8 H -0.1057 -0.3745 0.0981 0.027 Uiso 0.211(2) 1 calc PR A 2
C7B C -0.2665(9) -0.3958(18) 0.0201(6) 0.022(2) Uani 0.211(2) 1 d PDU A 2
H9 H -0.2473 -0.4744 -0.0127 0.026 Uiso 0.211(2) 1 calc PR A 2
C8B C -0.3750(12) -0.326(3) 0.0123(9) 0.020(3) Uani 0.211(2) 1 d PDU A 2
H10 H -0.4404 -0.3519 -0.0260 0.024 Uiso 0.211(2) 1 calc PR A 2
C9 C 0.09896(12) -0.15604(17) 0.35170(7) 0.0136(3) Uani 1 1 d DU . .
C10 C 0.1904(6) -0.2613(12) 0.3474(4) 0.0187(13) Uani 0.740(2) 1 d PDU B 3
H11 H 0.1984 -0.3121 0.3044 0.022 Uiso 0.740(2) 1 calc PR B 3
C11 C 0.2715(4) -0.2862(8) 0.4138(3) 0.0194(9) Uani 0.740(2) 1 d PDU B 3
H12 H 0.3399 -0.3551 0.4203 0.023 Uiso 0.740(2) 1 calc PR B 3
C12 C 0.2404(4) -0.2000(8) 0.4674(2) 0.0160(9) Uani 0.740(2) 1 d PDU B 3
H13 H 0.2845 -0.2008 0.5155 0.019 Uiso 0.740(2) 1 calc PR B 3
S3 S 0.11093(13) -0.0891(2) 0.43694(6) 0.0156(2) Uani 0.740(2) 1 d PDU B 3
S3B S 0.2140(5) -0.2737(9) 0.3411(3) 0.0175(8) Uani 0.260(2) 1 d PDU B 4
C12B C 0.2836(13) -0.265(2) 0.4300(5) 0.015(2) Uani 0.260(2) 1 d PDU B 4
H14 H 0.3569 -0.3175 0.4505 0.017 Uiso 0.260(2) 1 calc PR B 4
C11B C 0.2206(13) -0.172(2) 0.4677(5) 0.014(2) Uani 0.260(2) 1 d PDU B 4
H15 H 0.2441 -0.1540 0.5176 0.017 Uiso 0.260(2) 1 calc PR B 4
C10B C 0.1143(13) -0.104(2) 0.4224(5) 0.016(2) Uani 0.260(2) 1 d PDU B 4
H16 H 0.0610 -0.0318 0.4385 0.019 Uiso 0.260(2) 1 calc PR B 4

loop_
_atom_site_aniso_label
_atom_site_aniso_U_11
_atom_site_aniso_U_22
_atom_site_aniso_U_33
_atom_site_aniso_U_23
_atom_site_aniso_U_13
_atom_site_aniso_U_12
C1 0.0122(7) 0.0107(6) 0.0141(7) 0.0026(5) 0.0048(6) -0.0003(5)
C2 0.0128(7) 0.0104(6) 0.0127(7) 0.0020(5) 0.0047(5) -0.0015(5)
C3 0.0118(7) 0.0107(6) 0.0129(7) 0.0010(5) 0.0040(5) -0.0021(5)
C4 0.0146(7) 0.0111(6) 0.0133(7) 0.0001(5) 0.0051(6) -0.0018(5)
S1 0.01581(18) 0.00934(17) 0.01483(19) -0.00106(12) 0.00166(14) 0.00182(12)
C13 0.0147(7) 0.0109(6) 0.0119(7) 0.0005(5) 0.0044(5) -0.0009(5)
N1 0.0145(6) 0.0175(6) 0.0187(6) -0.0009(5) 0.0025(5) 0.0003(5)
C14 0.0143(7) 0.0253(8) 0.0198(8) 0.0014(6) 0.0022(6) 0.0052(6)
C15 0.0209(8) 0.0186(7) 0.0223(8) 0.0053(6) 0.0032(6) 0.0091(6)
S4 0.0182(2) 0.00986(18) 0.0401(3) 0.00448(15) -0.00017(17) -0.00020(14)
C16 0.0125(7) 0.0096(6) 0.0127(7) 0.0019(5) 0.0006(5) 0.0005(5)
N2 0.0218(7) 0.0138(6) 0.0195(7) -0.0016(5) 0.0081(5) 0.0005(5)
C17 0.0342(9) 0.0141(7) 0.0197(8) -0.0039(6) 0.0108(7) 0.0011(6)
C18 0.0315(9) 0.0116(7) 0.0155(7) -0.0020(5) 0.0020(6) -0.0023(6)
S5 0.01722(19) 0.01444(18) 0.0175(2) -0.00160(13) 0.00367(15) -0.00535(13)
C5 0.0181(7) 0.0105(6) 0.0129(7) -0.0001(5) 0.0051(6) -0.0017(5)
C6 0.018(2) 0.022(2) 0.015(2) -0.0028(16) 0.0008(17) -0.0018(16)
C7 0.0187(13) 0.0273(17) 0.0170(16) -0.0066(11) 0.0018(11) -0.0019(11)
C8 0.0244(18) 0.0266(13) 0.0176(14) -0.0102(11) -0.0023(12) -0.0024(13)
S2 0.0220(3) 0.0218(3) 0.0173(4) -0.0078(3) 0.0038(3) 0.0041(2)
S2B 0.0125(17) 0.026(2) 0.0145(15) 0.0007(14) -0.0049(13) -0.0027(13)
C6B 0.025(5) 0.024(4) 0.014(5) -0.001(4) -0.004(4) -0.008(4)
C7B 0.019(4) 0.028(3) 0.016(4) -0.011(3) 0.002(3) 0.005(3)
C8B 0.022(5) 0.026(4) 0.010(4) -0.013(3) 0.000(4) -0.002(4)
C9 0.0145(7) 0.0107(6) 0.0153(7) 0.0025(5) 0.0032(6) -0.0009(5)
C10 0.017(3) 0.022(2) 0.0187(18) 0.0013(13) 0.0063(16) 0.0034(17)
C11 0.0154(17) 0.0187(18) 0.0237(19) 0.0033(16) 0.0043(15) 0.0036(14)
C12 0.0090(17) 0.017(2) 0.0186(14) 0.0054(11) -0.0034(11) 0.0023(11)
S3 0.0165(4) 0.0168(4) 0.0110(4) -0.0021(3) -0.0011(3) 0.0012(3)
S3B 0.0135(17) 0.0199(11) 0.0197(13) 0.0009(8) 0.0052(10) 0.0081(11)
C12B 0.015(4) 0.015(4) 0.008(4) 0.005(3) -0.007(3) 0.001(3)
C11B 0.016(4) 0.014(4) 0.014(3) -0.001(3) 0.006(3) 0.001(3)
C10B 0.016(4) 0.014(4) 0.017(4) 0.000(4) 0.003(3) 0.000(3)

loop_
_atom_type_symbol
_atom_type_description
_atom_type_scat_dispersion_real
_atom_type_scat_dispersion_imag
_atom_type_scat_source
C C 0.0033 0.0016 'International Tables Vol C Tables 4.2.6.8 and 6.1.1.4'
H H 0.0000 0.0000 'International Tables Vol C Tables 4.2.6.8 and 6.1.1.4'
N N 0.0061 0.0033 'International Tables Vol C Tables 4.2.6.8 and 6.1.1.4'
S S 0.1246 0.1234 'International Tables Vol C Tables 4.2.6.8 and 6.1.1.4'

loop_
_geom_angle_atom_site_label_1
_geom_angle_atom_site_label_2
_geom_angle_atom_site_label_3
_geom_angle
C2 C1 C5 133.10(13)
C2 C1 S1 110.63(10)
C5 C1 S1 116.25(10)
C1 C2 C3 112.32(12)
C1 C2 C13 124.57(13)
C3 C2 C13 123.12(12)
C4 C3 C2 113.18(12)
C4 C3 C16 123.12(12)
C2 C3 C16 123.70(12)
C3 C4 C9 130.40(13)
C3 C4 S1 110.99(10)
C9 C4 S1 118.50(10)
C4 S1 C1 92.86(7)
N1 C13 C2 123.91(12)
N1 C13 S4 113.60(10)
C2 C13 S4 122.49(10)
C13 N1 C14 110.81(12)
C15 C14 N1 116.04(14)
C15 C14 H1 122.0
N1 C14 H1 122.0
C14 C15 S4 109.89(11)
C14 C15 H2 125.1
S4 C15 H2 125.1
C15 S4 C13 89.66(7)
N2 C16 C3 124.38(13)
N2 C16 S5 114.83(11)
C3 C16 S5 120.76(10)
C16 N2 C17 109.73(13)
C18 C17 N2 116.32(14)
C18 C17 H3 121.8
N2 C17 H3 121.8
C17 C18 S5 109.88(11)
C17 C18 H4 125.1
S5 C18 H4 125.1
C18 S5 C16 89.24(7)
C6 C5 C6B 111.6(5)
C6 C5 C1 130.0(3)
C6B C5 C1 117.7(5)
C6 C5 S2B 6.7(6)
C6B C5 S2B 114.9(5)
C1 C5 S2B 127.3(2)
C6 C5 S2 110.0(3)
C6B C5 S2 7.4(7)
C1 C5 S2 119.97(11)
S2B C5 S2 112.6(2)
C5 C6 C7 113.4(4)
C5 C6 H5 123.3
C7 C6 H5 123.3
C8 C7 C6 112.4(3)
C8 C7 H6 123.8
C6 C7 H6 123.8
C7 C8 S2 111.6(3)
C7 C8 H7 124.2
S2 C8 H7 124.2
C8 S2 C5 92.54(13)
C5 S2B C8B 90.6(5)
C5 C6B C7B 109.9(7)
C5 C6B H8 125.0
C7B C6B H8 125.0
C8B C7B C6B 112.7(8)
C8B C7B H9 123.7
C6B C7B H9 123.7
C7B C8B S2B 111.9(9)
C7B C8B H10 124.1
S2B C8B H10 124.1
C10 C9 C10B 108.7(6)
C10 C9 C4 125.7(3)
C10B C9 C4 125.3(5)
C10 C9 S3B 5.0(6)
C10B C9 S3B 111.4(5)
C4 C9 S3B 123.3(2)
C10 C9 S3 111.3(3)
C10B C9 S3 2.7(6)
C4 C9 S3 122.58(11)
S3B C9 S3 114.1(2)
C9 C10 C11 112.9(5)
C9 C10 H11 123.5
C11 C10 H11 123.5
C12 C11 C10 112.3(4)
C12 C11 H12 123.9
C10 C11 H12 123.9
C11 C12 S3 111.6(3)
C11 C12 H13 124.2
S3 C12 H13 124.2
C9 S3 C12 91.89(17)
C9 S3B C12B 93.0(5)
C11B C12B S3B 111.8(9)
C11B C12B H14 124.1
S3B C12B H14 124.1
C12B C11B C10B 111.8(9)
C12B C11B H15 124.1
C10B C11B H15 124.1
C9 C10B C11B 111.9(7)
C9 C10B H16 124.0
C11B C10B H16 124.0

loop_
_geom_bond_atom_site_label_1
_geom_bond_atom_site_label_2
_geom_bond_distance
C1 C2 1.3863(19)
C1 C5 1.461(2)
C1 S1 1.7330(14)
C2 C3 1.438(2)
C2 C13 1.4702(19)
C3 C4 1.3731(19)
C3 C16 1.4751(19)
C4 C9 1.455(2)
C4 S1 1.7237(14)
C13 N1 1.3057(19)
C13 S4 1.7362(14)
N1 C14 1.3741(19)
C14 C15 1.345(2)
C14 H1 0.9500
C15 S4 1.7081(16)
C15 H2 0.9500
C16 N2 1.3042(19)
C16 S5 1.7324(14)
N2 C17 1.3773(19)
C17 C18 1.350(2)
C17 H3 0.9500
C18 S5 1.7078(15)
C18 H4 0.9500
C5 C6 1.367(5)
C5 C6B 1.369(8)
C5 S2B 1.674(5)
C5 S2 1.7366(16)
C6 C7 1.433(6)
C6 H5 0.9500
C7 C8 1.358(4)
C7 H6 0.9500
C8 S2 1.716(3)
C8 H7 0.9500
S2B C8B 1.727(9)
C6B C7B 1.424(9)
C6B H8 0.9500
C7B C8B 1.362(9)
C7B H9 0.9500
C8B H10 0.9500
C9 C10 1.372(5)
C9 C10B 1.400(8)
C9 S3B 1.690(5)
C9 S3 1.7074(18)
C10 C11 1.415(7)
C10 H11 0.9500
C11 C12 1.362(5)
C11 H12 0.9500
C12 S3 1.725(4)
C12 H13 0.9500
S3B C12B 1.720(8)
C12B C11B 1.372(9)
C12B H14 0.9500
C11B C10B 1.440(9)
C11B H15 0.9500
C10B H16 0.9500

loop_
_geom_torsion_atom_site_label_1
_geom_torsion_atom_site_label_2
_geom_torsion_atom_site_label_3
_geom_torsion_atom_site_label_4
_geom_torsion
C5 C1 C2 C3 -176.26(14)
S1 C1 C2 C3 1.59(14)
C5 C1 C2 C13 3.4(2)
S1 C1 C2 C13 -178.71(10)
C1 C2 C3 C4 -0.61(17)
C13 C2 C3 C4 179.68(12)
C1 C2 C3 C16 178.30(12)
C13 C2 C3 C16 -1.4(2)
C2 C3 C4 C9 -176.76(13)
C16 C3 C4 C9 4.3(2)
C2 C3 C4 S1 -0.67(15)
C16 C3 C4 S1 -179.59(10)
C3 C4 S1 C1 1.34(11)
C9 C4 S1 C1 177.96(11)
C2 C1 S1 C4 -1.68(11)
C5 C1 S1 C4 176.56(11)
C1 C2 C13 N1 42.2(2)
C3 C2 C13 N1 -138.13(14)
C1 C2 C13 S4 -137.55(12)
C3 C2 C13 S4 42.12(18)
C2 C13 N1 C14 -179.44(13)
S4 C13 N1 C14 0.33(16)
C13 N1 C14 C15 -0.02(19)
N1 C14 C15 S4 -0.30(18)
C14 C15 S4 C13 0.39(12)
N1 C13 S4 C15 -0.43(12)
C2 C13 S4 C15 179.35(12)
C4 C3 C16 N2 -111.75(17)
C2 C3 C16 N2 69.44(19)
C4 C3 C16 S5 70.52(16)
C2 C3 C16 S5 -108.29(14)
C3 C16 N2 C17 -177.31(13)
S5 C16 N2 C17 0.54(16)
C16 N2 C17 C18 -0.7(2)
N2 C17 C18 S5 0.61(18)
C17 C18 S5 C16 -0.24(12)
N2 C16 S5 C18 -0.18(12)
C3 C16 S5 C18 177.75(12)
C2 C1 C5 C6 -35.0(5)
S1 C1 C5 C6 147.2(5)
C2 C1 C5 C6B 155.5(8)
S1 C1 C5 C6B -22.2(8)
C2 C1 C5 S2B -27.2(4)
S1 C1 C5 S2B 155.0(4)
C2 C1 C5 S2 147.46(14)
S1 C1 C5 S2 -30.29(15)
C6B C5 C6 C7 -8.3(11)
C1 C5 C6 C7 -178.3(4)
S2B C5 C6 C7 113(5)
S2 C5 C6 C7 -0.6(7)
C5 C6 C7 C8 0.8(9)
C6 C7 C8 S2 -0.7(7)
C7 C8 S2 C5 0.3(4)
C6 C5 S2 C8 0.1(4)
C6B C5 S2 C8 104(4)
C1 C5 S2 C8 178.12(16)
S2B C5 S2 C8 -6.5(3)
C6 C5 S2B C8B -61(4)
C6B C5 S2B C8B -0.3(13)
C1 C5 S2B C8B -177.7(9)
S2 C5 S2B C8B 7.3(9)
C6 C5 C6B C7B 7.4(15)
C1 C5 C6B C7B 178.7(9)
S2B C5 C6B C7B 1.1(15)
S2 C5 C6B C7B -72(4)
C5 C6B C7B C8B -2(2)
C6B C7B C8B S2B 1(2)
C5 S2B C8B C7B -0.6(17)
C3 C4 C9 C10 -157.3(5)
S1 C4 C9 C10 26.8(5)
C3 C4 C9 C10B 30.1(11)
S1 C4 C9 C10B -145.8(11)
C3 C4 C9 S3B -152.0(3)
S1 C4 C9 S3B 32.2(3)
C3 C4 C9 S3 30.6(2)
S1 C4 C9 S3 -145.24(12)
C10B C9 C10 C11 0.1(13)
C4 C9 C10 C11 -173.5(5)
S3B C9 C10 C11 123(7)
S3 C9 C10 C11 -0.7(8)
C9 C10 C11 C12 0.1(10)
C10 C11 C12 S3 0.5(8)
C10 C9 S3 C12 0.8(5)
C10B C9 S3 C12 -15(20)
C4 C9 S3 C12 173.9(3)
S3B C9 S3 C12 -3.7(4)
C11 C12 S3 C9 -0.7(5)
C10 C9 S3B C12B -56(6)
C10B C9 S3B C12B 2.1(13)
C4 C9 S3B C12B -176.1(7)
S3 C9 S3B C12B 1.5(8)
C9 S3B C12B C11B -0.5(15)
S3B C12B C11B C10B -1(2)
C10 C9 C10B C11B 1(2)
C4 C9 C10B C11B 175.0(12)
S3B C9 C10B C11B -3(2)
S3 C9 C10B C11B 166(22)
C12B C11B C10B C9 3(3)
